data_4066862
loop_
_publ_author_name
'Fischer, Paul J.'
'Neary, Michelle C.'
'Heerboth, Aaron P.'
'Sullivan, Kevin P.'

_publ_section_title
;
 Allylnickel(II) and Allylpalladium(II) Derivatives of
 [(2-(Diphenylphosphino)ethyl)cyclopentadienyl]tricarbonylmetalates:
 Reactions with Free Radicals
;
_journal_issue 20
_journal_name_full Organometallics
_journal_page_first 4562
_journal_paper_doi 10.1021/om1006825
_journal_volume 29
_journal_year 2010
_chemical_formula_moiety 'C28 H27 Cr Ni O3 P'
_chemical_formula_sum 'C28 H27 Cr Ni O3 P'
_chemical_formula_weight 553.18
_chemical_name_common 08120
_chemical_name_systematic
; 
 ? 
;
_space_group_IT_number 14
_symmetry_cell_setting monoclinic
_symmetry_space_group_name_Hall '-P 2yn'
_symmetry_space_group_name_H-M 'P 1 21/n 1'
_atom_sites_solution_hydrogens geom
_atom_sites_solution_primary direct
_atom_sites_solution_secondary difmap
_audit_creation_method SHELXL-97
_cell_angle_alpha 90.00
_cell_angle_beta 96.0900(10)
_cell_angle_gamma 90.00
_cell_formula_units_Z 4
_cell_length_a 9.1878(5)
_cell_length_b 11.3446(6)
_cell_length_c 22.8954(12)
_cell_measurement_reflns_used 3594
_cell_measurement_temperature 173(2)
_cell_measurement_theta_max 27.50
_cell_measurement_theta_min 2.31
_cell_volume 2373.0(2)
_computing_cell_refinement 'SAINT, Bruker'
_computing_data_collection 'SMART, Bruker'
_computing_data_reduction 'SAINT, Bruker'
_computing_molecular_graphics 'SHELXTL, Bruker'
_computing_publication_material 'Bruker SHELXTL'
_computing_structure_refinement 'SHELXL-97 (Sheldrick, 1997)'
_computing_structure_solution 'SHELXS-97 (Sheldrick, 1990)'
_diffrn_ambient_temperature 173(2)
_diffrn_measured_fraction_theta_full 0.993
_diffrn_measured_fraction_theta_max 0.993
_diffrn_measurement_device_type 'Bruker SMART Platform CCD'
_diffrn_measurement_method 'area detector, omega scans per phi'
_diffrn_radiation_monochromator graphite
_diffrn_radiation_source 'normal-focus sealed tube'
_diffrn_radiation_type MoK\a
_diffrn_radiation_wavelength 0.71073
_diffrn_reflns_av_R_equivalents 0.0281
_diffrn_reflns_av_sigmaI/netI 0.0199
_diffrn_reflns_limit_h_max 11
_diffrn_reflns_limit_h_min -11
_diffrn_reflns_limit_k_max 14
_diffrn_reflns_limit_k_min -14
_diffrn_reflns_limit_l_max 29
_diffrn_reflns_limit_l_min -29
_diffrn_reflns_number 27142
_diffrn_reflns_theta_full 27.50
_diffrn_reflns_theta_max 27.50
_diffrn_reflns_theta_min 1.79
_exptl_absorpt_coefficient_mu 1.348
_exptl_absorpt_correction_T_max 0.7743
_exptl_absorpt_correction_T_min 0.5522
_exptl_absorpt_correction_type multi-scan
_exptl_absorpt_process_details 'SADABS, R. Blessing, 1995'
_exptl_crystal_colour red
_exptl_crystal_density_diffrn 1.548
_exptl_crystal_density_method 'not measured'
_exptl_crystal_description block
_exptl_crystal_F_000 1144
_exptl_crystal_size_max 0.50
_exptl_crystal_size_mid 0.30
_exptl_crystal_size_min 0.20
_refine_diff_density_max 0.493
_refine_diff_density_min -0.315
_refine_diff_density_rms 0.057
_refine_ls_extinction_method none
_refine_ls_goodness_of_fit_ref 1.001
_refine_ls_hydrogen_treatment mixed
_refine_ls_matrix_type full
_refine_ls_number_parameters 316
_refine_ls_number_reflns 5403
_refine_ls_number_restraints 0
_refine_ls_restrained_S_all 1.001
_refine_ls_R_factor_all 0.0287
_refine_ls_R_factor_gt 0.0238
_refine_ls_shift/su_max 0.002
_refine_ls_shift/su_mean 0.000
_refine_ls_structure_factor_coef Fsqd
_refine_ls_weighting_details 'calc w=1/[\s^2^(Fo^2^)+(0.0349P)^2^+1.5283P] where P=(Fo^2^+2Fc^2^)/3'
_refine_ls_weighting_scheme calc
_refine_ls_wR_factor_gt 0.0631
_refine_ls_wR_factor_ref 0.0666
_reflns_number_gt 4825
_reflns_number_total 5403
_reflns_threshold_expression >2sigma(I)
_cod_data_source_file om1006825_si_003.cif
_cod_data_source_block 7
_cod_depositor_comments
;
The following automatic conversions were performed:

'_symmetry_cell_setting' value 'Monoclinic' changed to 'monoclinic'
according to /home/saulius/struct/CIF-dictionaries/cif_core.dic
dictionary named 'cif_core.dic' version 2.4.1 from 2010-06-29.

Automatic conversion script
Id: cif_fix_values 1715 2011-07-08 13:25:40Z adriana 
;
_cod_original_sg_symbol_H-M P2(1)/n
_cod_database_code 4066862

loop_
_symmetry_equiv_pos_as_xyz
'x, y, z'
'-x+1/2, y+1/2, -z+1/2'
'-x, -y, -z'
'x-1/2, -y-1/2, z-1/2'

loop_
_atom_site_label
_atom_site_type_symbol
_atom_site_fract_x
_atom_site_fract_y
_atom_site_fract_z
_atom_site_U_iso_or_equiv
_atom_site_adp_type
_atom_site_occupancy
_atom_site_symmetry_multiplicity
_atom_site_calc_flag
_atom_site_refinement_flags
Ni1 Ni 0.38329(2) 0.809268(16) 0.605400(8) 0.01605(6) Uani 1 1 d .
Cr1 Cr 0.22378(3) 0.96189(2) 0.656982(10) 0.01634(7) Uani 1 1 d .
P1 P 0.21032(4) 0.70534(3) 0.554178(17) 0.01663(9) Uani 1 1 d .
O1 O 0.32091(13) 0.73721(11) 0.71744(5) 0.0270(3) Uani 1 1 d .
O2 O 0.36859(14) 1.03755(11) 0.55145(5) 0.0300(3) Uani 1 1 d .
O3 O 0.45432(15) 1.08889(13) 0.73474(6) 0.0403(3) Uani 1 1 d .
C1 C 0.29468(17) 0.82333(14) 0.68976(7) 0.0192(3) Uani 1 1 d .
C2 C 0.32118(17) 0.99790(14) 0.59290(7) 0.0205(3) Uani 1 1 d .
C3 C 0.36426(18) 1.04071(14) 0.70449(7) 0.0235(3) Uani 1 1 d .
C4 C 0.00443(16) 0.93148(15) 0.60982(7) 0.0217(3) Uani 1 1 d .
C5 C 0.03124(18) 1.05473(15) 0.61361(7) 0.0254(3) Uani 1 1 d .
H5A H 0.0316 1.1097 0.5795 0.030 Uiso 1 1 calc R
C6 C 0.05019(19) 1.08772(16) 0.67340(8) 0.0298(4) Uani 1 1 d .
H6A H 0.0653 1.1698 0.6888 0.036 Uiso 1 1 calc R
C7 C 0.03625(18) 0.98580(17) 0.70735(8) 0.0287(4) Uani 1 1 d .
H7A H 0.0388 0.9829 0.7511 0.034 Uiso 1 1 calc R
C8 C 0.00736(17) 0.88899(16) 0.66826(7) 0.0251(3) Uani 1 1 d .
H8A H -0.0132 0.8062 0.6799 0.030 Uiso 1 1 calc R
C9 C -0.02915(18) 0.86239(15) 0.55383(7) 0.0244(3) Uani 1 1 d .
H9A H 0.0226 0.8994 0.5227 0.029 Uiso 1 1 calc R
H9B H -0.1355 0.8676 0.5414 0.029 Uiso 1 1 calc R
C10 C 0.01437(17) 0.73229(14) 0.55881(8) 0.0238(3) Uani 1 1 d .
H10A H -0.0431 0.6878 0.5271 0.029 Uiso 1 1 calc R
H10B H -0.0118 0.7013 0.5968 0.029 Uiso 1 1 calc R
C11 C 0.22649(17) 0.54993(13) 0.57438(7) 0.0192(3) Uani 1 1 d .
C12 C 0.19519(19) 0.51921(15) 0.63091(7) 0.0242(3) Uani 1 1 d .
H12A H 0.1569 0.5769 0.6552 0.029 Uiso 1 1 calc R
C13 C 0.2194(2) 0.40551(15) 0.65181(7) 0.0277(4) Uani 1 1 d .
H13A H 0.1980 0.3858 0.6903 0.033 Uiso 1 1 calc R
C14 C 0.2747(2) 0.32065(15) 0.61682(8) 0.0302(4) Uani 1 1 d .
H14A H 0.2915 0.2428 0.6312 0.036 Uiso 1 1 calc R
C15 C 0.3055(2) 0.34960(15) 0.56086(8) 0.0291(4) Uani 1 1 d .
H15A H 0.3426 0.2911 0.5367 0.035 Uiso 1 1 calc R
C16 C 0.28260(18) 0.46363(14) 0.53949(7) 0.0233(3) Uani 1 1 d .
H16A H 0.3052 0.4828 0.5011 0.028 Uiso 1 1 calc R
C17 C 0.22339(17) 0.71111(13) 0.47514(7) 0.0194(3) Uani 1 1 d .
C18 C 0.13879(18) 0.63873(15) 0.43530(7) 0.0247(3) Uani 1 1 d .
H18A H 0.0679 0.5876 0.4490 0.030 Uiso 1 1 calc R
C19 C 0.1577(2) 0.64122(17) 0.37616(7) 0.0296(4) Uani 1 1 d .
H19A H 0.1009 0.5909 0.3495 0.036 Uiso 1 1 calc R
C20 C 0.2594(2) 0.71699(18) 0.35569(8) 0.0321(4) Uani 1 1 d .
H20A H 0.2728 0.7180 0.3151 0.038 Uiso 1 1 calc R
C21 C 0.3411(2) 0.79097(16) 0.39426(8) 0.0303(4) Uani 1 1 d .
H21A H 0.4099 0.8435 0.3801 0.036 Uiso 1 1 calc R
C22 C 0.32270(18) 0.78858(14) 0.45372(7) 0.0236(3) Uani 1 1 d .
H22A H 0.3784 0.8403 0.4800 0.028 Uiso 1 1 calc R
C23 C 0.59872(17) 0.86490(16) 0.63864(7) 0.0244(3) Uani 1 1 d .
H23A H 0.612(2) 0.9432(19) 0.6405(9) 0.029 Uiso 1 1 d .
C24 C 0.58785(17) 0.81099(15) 0.58344(7) 0.0223(3) Uani 1 1 d .
H24A H 0.589(2) 0.8561(18) 0.5474(9) 0.027 Uiso 1 1 d .
C25 C 0.53808(18) 0.69372(15) 0.58091(8) 0.0232(3) Uani 1 1 d .
H25A H 0.518(2) 0.6573(18) 0.5448(9) 0.028 Uiso 1 1 d .
C26 C 0.57255(19) 0.61300(16) 0.63359(8) 0.0306(4) Uani 1 1 d .
H26A H 0.6089 0.5364 0.6203 0.037 Uiso 1 1 calc R
H26B H 0.4821 0.5982 0.6524 0.037 Uiso 1 1 calc R
C27 C 0.6882(2) 0.66861(18) 0.67824(9) 0.0365(4) Uani 1 1 d .
H27A H 0.6978 0.6206 0.7145 0.044 Uiso 1 1 calc R
H27B H 0.7839 0.6680 0.6620 0.044 Uiso 1 1 calc R
C28 C 0.64991(19) 0.79499(18) 0.69344(8) 0.0310(4) Uani 1 1 d .
H28A H 0.5717 0.7942 0.7200 0.037 Uiso 1 1 calc R
H28B H 0.7370 0.8336 0.7143 0.037 Uiso 1 1 calc R

loop_
_atom_site_aniso_label
_atom_site_aniso_U_11
_atom_site_aniso_U_22
_atom_site_aniso_U_33
_atom_site_aniso_U_23
_atom_site_aniso_U_13
_atom_site_aniso_U_12
Ni1 0.01616(10) 0.01670(10) 0.01544(10) -0.00068(7) 0.00237(7) -0.00043(7)
Cr1 0.01833(12) 0.01647(12) 0.01416(12) -0.00127(8) 0.00139(9) 0.00096(9)
P1 0.01882(19) 0.01471(18) 0.01658(18) -0.00144(13) 0.00295(14) -0.00102(14)
O1 0.0327(6) 0.0264(6) 0.0225(6) 0.0073(5) 0.0053(5) 0.0028(5)
O2 0.0408(7) 0.0250(6) 0.0257(6) 0.0081(5) 0.0103(5) 0.0008(5)
O3 0.0345(7) 0.0481(8) 0.0368(7) -0.0152(6) -0.0029(6) -0.0112(6)
C1 0.0187(7) 0.0221(7) 0.0170(7) -0.0011(6) 0.0033(6) -0.0015(6)
C2 0.0232(7) 0.0175(7) 0.0202(7) -0.0007(6) -0.0003(6) 0.0005(6)
C3 0.0265(8) 0.0245(8) 0.0202(8) -0.0028(6) 0.0050(6) 0.0005(6)
C4 0.0159(7) 0.0264(8) 0.0224(8) -0.0043(6) 0.0005(6) 0.0041(6)
C5 0.0257(8) 0.0232(8) 0.0257(8) -0.0030(6) -0.0041(6) 0.0080(6)
C6 0.0275(9) 0.0302(9) 0.0304(9) -0.0108(7) -0.0028(7) 0.0102(7)
C7 0.0217(8) 0.0431(10) 0.0219(8) -0.0082(7) 0.0045(6) 0.0053(7)
C8 0.0168(7) 0.0325(9) 0.0266(8) -0.0016(7) 0.0052(6) 0.0003(6)
C9 0.0201(7) 0.0273(8) 0.0247(8) -0.0071(6) -0.0032(6) 0.0033(6)
C10 0.0183(7) 0.0234(8) 0.0299(8) -0.0082(6) 0.0040(6) -0.0030(6)
C11 0.0223(7) 0.0148(7) 0.0202(7) 0.0001(5) 0.0014(6) -0.0034(6)
C12 0.0312(9) 0.0228(8) 0.0192(8) -0.0031(6) 0.0050(6) -0.0065(7)
C13 0.0357(9) 0.0267(9) 0.0206(8) 0.0046(6) 0.0015(7) -0.0079(7)
C14 0.0367(10) 0.0198(8) 0.0336(9) 0.0071(7) 0.0013(8) -0.0014(7)
C15 0.0369(10) 0.0201(8) 0.0309(9) -0.0010(7) 0.0062(7) 0.0046(7)
C16 0.0288(8) 0.0211(8) 0.0204(8) 0.0000(6) 0.0051(6) 0.0007(6)
C17 0.0222(7) 0.0185(7) 0.0172(7) 0.0009(6) 0.0008(6) 0.0035(6)
C18 0.0246(8) 0.0238(8) 0.0251(8) -0.0019(6) 0.0005(6) -0.0010(6)
C19 0.0307(9) 0.0339(9) 0.0225(8) -0.0069(7) -0.0052(7) 0.0036(7)
C20 0.0359(10) 0.0425(10) 0.0174(8) 0.0014(7) 0.0009(7) 0.0078(8)
C21 0.0338(9) 0.0336(9) 0.0236(8) 0.0069(7) 0.0036(7) 0.0000(7)
C22 0.0266(8) 0.0231(8) 0.0204(8) 0.0022(6) -0.0004(6) -0.0010(6)
C23 0.0187(7) 0.0272(8) 0.0272(8) -0.0001(7) 0.0019(6) -0.0042(6)
C24 0.0160(7) 0.0293(8) 0.0224(8) 0.0043(6) 0.0057(6) 0.0004(6)
C25 0.0198(7) 0.0257(8) 0.0251(8) -0.0006(6) 0.0064(6) 0.0037(6)
C26 0.0256(8) 0.0269(9) 0.0392(10) 0.0090(7) 0.0031(7) 0.0045(7)
C27 0.0234(9) 0.0452(11) 0.0395(11) 0.0180(9) -0.0031(8) 0.0018(8)
C28 0.0201(8) 0.0490(11) 0.0233(8) 0.0036(7) -0.0006(6) -0.0047(7)

loop_
_atom_type_symbol
_atom_type_description
_atom_type_scat_dispersion_real
_atom_type_scat_dispersion_imag
_atom_type_scat_source
C C 0.0033 0.0016 'International Tables Vol C Tables 4.2.6.8 and 6.1.1.4'
H H 0.0000 0.0000 'International Tables Vol C Tables 4.2.6.8 and 6.1.1.4'
O O 0.0106 0.0060 'International Tables Vol C Tables 4.2.6.8 and 6.1.1.4'
P P 0.1023 0.0942 'International Tables Vol C Tables 4.2.6.8 and 6.1.1.4'
Cr Cr 0.3209 0.6236 'International Tables Vol C Tables 4.2.6.8 and 6.1.1.4'
Ni Ni 0.3393 1.1124 'International Tables Vol C Tables 4.2.6.8 and 6.1.1.4'

loop_
_geom_angle_atom_site_label_1
_geom_angle_atom_site_label_2
_geom_angle_atom_site_label_3
_geom_angle
C24 Ni1 C25 40.57(7)
C24 Ni1 C23 39.33(7)
C25 Ni1 C23 69.16(7)
C24 Ni1 C1 132.26(6)
C25 Ni1 C1 128.51(6)
C23 Ni1 C1 94.68(6)
C24 Ni1 P1 120.94(5)
C25 Ni1 P1 89.68(5)
C23 Ni1 P1 158.63(5)
C1 Ni1 P1 101.18(4)
C24 Ni1 C2 101.17(6)
C25 Ni1 C2 138.91(6)
C23 Ni1 C2 88.68(6)
C1 Ni1 C2 85.92(6)
P1 Ni1 C2 106.52(4)
C24 Ni1 Cr1 133.74(5)
C25 Ni1 Cr1 167.88(5)
C23 Ni1 Cr1 100.65(5)
C1 Ni1 Cr1 43.55(4)
P1 Ni1 Cr1 100.709(14)
C2 Ni1 Cr1 43.67(4)
C3 Cr1 C1 88.74(7)
C3 Cr1 C2 89.63(7)
C1 Cr1 C2 109.55(7)
C3 Cr1 C7 99.86(7)
C1 Cr1 C7 98.98(7)
C2 Cr1 C7 150.15(7)
C3 Cr1 C8 134.82(7)
C1 Cr1 C8 85.16(7)
C2 Cr1 C8 134.40(7)
C7 Cr1 C8 37.91(6)
C3 Cr1 C6 93.42(7)
C1 Cr1 C6 135.96(7)
C2 Cr1 C6 114.44(7)
C7 Cr1 C6 37.36(7)
C8 Cr1 C6 62.77(7)
C3 Cr1 C5 121.08(7)
C1 Cr1 C5 145.97(7)
C2 Cr1 C5 88.27(7)
C7 Cr1 C5 62.55(7)
C8 Cr1 C5 62.53(7)
C6 Cr1 C5 37.39(6)
C3 Cr1 C4 156.28(7)
C1 Cr1 C4 109.42(7)
C2 Cr1 C4 98.06(6)
C7 Cr1 C4 63.19(6)
C8 Cr1 C4 37.61(6)
C6 Cr1 C4 62.95(6)
C5 Cr1 C4 37.56(6)
C3 Cr1 Ni1 101.37(5)
C1 Cr1 Ni1 55.09(5)
C2 Cr1 Ni1 56.46(5)
C7 Cr1 Ni1 145.66(5)
C8 Cr1 Ni1 111.10(5)
C6 Cr1 Ni1 162.21(5)
C5 Cr1 Ni1 124.88(4)
C4 Cr1 Ni1 101.57(4)
C11 P1 C17 105.88(7)
C11 P1 C10 101.52(7)
C17 P1 C10 102.63(7)
C11 P1 Ni1 110.24(5)
C17 P1 Ni1 112.76(5)
C10 P1 Ni1 122.21(5)
O1 C1 Cr1 167.92(13)
O1 C1 Ni1 110.02(11)
Cr1 C1 Ni1 81.36(6)
O2 C2 Cr1 168.66(14)
O2 C2 Ni1 111.10(12)
Cr1 C2 Ni1 79.87(6)
O3 C3 Cr1 178.90(16)
C8 C4 C5 106.90(14)
C8 C4 C9 127.37(16)
C5 C4 C9 125.64(15)
C8 C4 Cr1 70.57(9)
C5 C4 Cr1 70.93(9)
C9 C4 Cr1 126.22(11)
C6 C5 C4 108.84(16)
C6 C5 Cr1 71.29(9)
C4 C5 Cr1 71.50(9)
C6 C5 H5A 125.5
C4 C5 H5A 125.5
Cr1 C5 H5A 125.5
C7 C6 C5 107.98(15)
C7 C6 Cr1 70.82(10)
C5 C6 Cr1 71.32(9)
C7 C6 H6A 126.0
C5 C6 H6A 126.0
Cr1 C6 H6A 126.0
C6 C7 C8 107.97(15)
C6 C7 Cr1 71.81(10)
C8 C7 Cr1 71.22(9)
C6 C7 H7A 125.9
C8 C7 H7A 125.9
Cr1 C7 H7A 125.9
C4 C8 C7 108.31(16)
C4 C8 Cr1 71.82(9)
C7 C8 Cr1 70.87(10)
C4 C8 H8A 125.8
C7 C8 H8A 125.8
Cr1 C8 H8A 125.8
C4 C9 C10 114.22(14)
C4 C9 H9A 108.7
C10 C9 H9A 108.7
C4 C9 H9B 108.7
C10 C9 H9B 108.7
H9A C9 H9B 107.6
C9 C10 P1 113.92(11)
C9 C10 H10A 108.8
P1 C10 H10A 108.8
C9 C10 H10B 108.8
P1 C10 H10B 108.8
H10A C10 H10B 107.7
C16 C11 C12 118.63(14)
C16 C11 P1 123.87(12)
C12 C11 P1 117.12(12)
C13 C12 C11 120.66(15)
C13 C12 H12A 119.7
C11 C12 H12A 119.7
C14 C13 C12 120.23(15)
C14 C13 H13A 119.9
C12 C13 H13A 119.9
C15 C14 C13 119.72(16)
C15 C14 H14A 120.1
C13 C14 H14A 120.1
C14 C15 C16 120.63(16)
C14 C15 H15A 119.7
C16 C15 H15A 119.7
C15 C16 C11 120.12(15)
C15 C16 H16A 119.9
C11 C16 H16A 119.9
C22 C17 C18 118.67(15)
C22 C17 P1 119.05(12)
C18 C17 P1 122.27(12)
C19 C18 C17 120.46(16)
C19 C18 H18A 119.8
C17 C18 H18A 119.8
C18 C19 C20 120.15(16)
C18 C19 H19A 119.9
C20 C19 H19A 119.9
C21 C20 C19 120.04(16)
C21 C20 H20A 120.0
C19 C20 H20A 120.0
C20 C21 C22 120.01(17)
C20 C21 H21A 120.0
C22 C21 H21A 120.0
C21 C22 C17 120.63(16)
C21 C22 H22A 119.7
C17 C22 H22A 119.7
C24 C23 C28 120.35(16)
C24 C23 Ni1 64.83(9)
C28 C23 Ni1 109.52(11)
C24 C23 H23A 118.3(13)
C28 C23 H23A 116.7(13)
Ni1 C23 H23A 115.1(13)
C23 C24 C25 116.30(15)
C23 C24 Ni1 75.85(10)
C25 C24 Ni1 71.96(9)
C23 C24 H24A 122.0(12)
C25 C24 H24A 119.8(12)
Ni1 C24 H24A 108.3(11)
C24 C25 C26 119.84(16)
C24 C25 Ni1 67.46(9)
C26 C25 Ni1 105.04(11)
C24 C25 H25A 119.6(13)
C26 C25 H25A 116.4(13)
Ni1 C25 H25A 116.5(12)
C25 C26 C27 110.67(15)
C25 C26 H26A 109.5
C27 C26 H26A 109.5
C25 C26 H26B 109.5
C27 C26 H26B 109.5
H26A C26 H26B 108.1
C28 C27 C26 112.30(15)
C28 C27 H27A 109.1
C26 C27 H27A 109.1
C28 C27 H27B 109.1
C26 C27 H27B 109.1
H27A C27 H27B 107.9
C23 C28 C27 111.20(15)
C23 C28 H28A 109.4
C27 C28 H28A 109.4
C23 C28 H28B 109.4
C27 C28 H28B 109.4
H28A C28 H28B 108.0

loop_
_geom_bond_atom_site_label_1
_geom_bond_atom_site_label_2
_geom_bond_distance
Ni1 C24 1.9965(16)
Ni1 C25 2.0553(16)
Ni1 C23 2.1391(16)
Ni1 C1 2.1800(15)
Ni1 P1 2.2126(4)
Ni1 C2 2.2254(15)
Ni1 Cr1 2.6283(3)
Cr1 C3 1.8305(17)
Cr1 C1 1.8316(16)
Cr1 C2 1.8435(16)
Cr1 C7 2.1894(16)
Cr1 C8 2.1939(16)
Cr1 C6 2.2022(17)
Cr1 C5 2.2027(16)
Cr1 C4 2.2102(15)
P1 C11 1.8248(15)
P1 C17 1.8274(16)
P1 C10 1.8403(16)
O1 C1 1.1755(19)
O2 C2 1.175(2)
O3 C3 1.158(2)
C4 C8 1.420(2)
C4 C5 1.421(2)
C4 C9 1.506(2)
C5 C6 1.412(2)
C5 H5A 1.0000
C6 C7 1.407(3)
C6 H6A 1.0000
C7 C8 1.424(2)
C7 H7A 1.0000
C8 H8A 1.0000
C9 C10 1.530(2)
C9 H9A 0.9900
C9 H9B 0.9900
C10 H10A 0.9900
C10 H10B 0.9900
C11 C16 1.396(2)
C11 C12 1.399(2)
C12 C13 1.386(2)
C12 H12A 0.9500
C13 C14 1.383(3)
C13 H13A 0.9500
C14 C15 1.381(3)
C14 H14A 0.9500
C15 C16 1.391(2)
C15 H15A 0.9500
C16 H16A 0.9500
C17 C22 1.393(2)
C17 C18 1.400(2)
C18 C19 1.384(2)
C18 H18A 0.9500
C19 C20 1.387(3)
C19 H19A 0.9500
C20 C21 1.381(3)
C20 H20A 0.9500
C21 C22 1.390(2)
C21 H21A 0.9500
C22 H22A 0.9500
C23 C24 1.398(2)
C23 C28 1.516(2)
C23 H23A 0.90(2)
C24 C25 1.406(2)
C24 H24A 0.97(2)
C25 C26 1.521(2)
C25 H25A 0.93(2)
C26 C27 1.530(3)
C26 H26A 0.9900
C26 H26B 0.9900
C27 C28 1.525(3)
C27 H27A 0.9900
C27 H27B 0.9900
C28 H28A 0.9900
C28 H28B 0.9900

loop_
_geom_torsion_atom_site_label_1
_geom_torsion_atom_site_label_2
_geom_torsion_atom_site_label_3
_geom_torsion_atom_site_label_4
_geom_torsion
C24 Ni1 Cr1 C3 -29.79(9)
C25 Ni1 Cr1 C3 26.8(2)
C23 Ni1 Cr1 C3 -5.23(7)
C1 Ni1 Cr1 C3 80.35(8)
P1 Ni1 Cr1 C3 175.36(5)
C2 Ni1 Cr1 C3 -81.88(8)
C24 Ni1 Cr1 C1 -110.13(9)
C25 Ni1 Cr1 C1 -53.6(2)
C23 Ni1 Cr1 C1 -85.57(8)
P1 Ni1 Cr1 C1 95.01(6)
C2 Ni1 Cr1 C1 -162.22(8)
C24 Ni1 Cr1 C2 52.09(9)
C25 Ni1 Cr1 C2 108.7(2)
C23 Ni1 Cr1 C2 76.65(7)
C1 Ni1 Cr1 C2 162.22(8)
P1 Ni1 Cr1 C2 -102.76(6)
C24 Ni1 Cr1 C7 -156.94(11)
C25 Ni1 Cr1 C7 -100.4(2)
C23 Ni1 Cr1 C7 -132.38(10)
C1 Ni1 Cr1 C7 -46.81(10)
P1 Ni1 Cr1 C7 48.20(8)
C2 Ni1 Cr1 C7 150.97(10)
C24 Ni1 Cr1 C8 -177.82(8)
C25 Ni1 Cr1 C8 -121.2(2)
C23 Ni1 Cr1 C8 -153.26(7)
C1 Ni1 Cr1 C8 -67.69(8)
P1 Ni1 Cr1 C8 27.33(5)
C2 Ni1 Cr1 C8 130.09(8)
C24 Ni1 Cr1 C6 115.90(19)
C25 Ni1 Cr1 C6 172.5(3)
C23 Ni1 Cr1 C6 140.46(18)
C1 Ni1 Cr1 C6 -133.96(19)
P1 Ni1 Cr1 C6 -38.95(18)
C2 Ni1 Cr1 C6 63.81(18)
C24 Ni1 Cr1 C5 111.67(9)
C25 Ni1 Cr1 C5 168.2(2)
C23 Ni1 Cr1 C5 136.23(8)
C1 Ni1 Cr1 C5 -138.20(8)
P1 Ni1 Cr1 C5 -43.18(6)
C2 Ni1 Cr1 C5 59.58(8)
C24 Ni1 Cr1 C4 144.15(8)
C25 Ni1 Cr1 C4 -159.3(2)
C23 Ni1 Cr1 C4 168.71(7)
C1 Ni1 Cr1 C4 -105.72(7)
P1 Ni1 Cr1 C4 -10.70(5)
C2 Ni1 Cr1 C4 92.06(7)
C24 Ni1 P1 C11 78.68(8)
C25 Ni1 P1 C11 51.42(7)
C23 Ni1 P1 C11 59.28(15)
C1 Ni1 P1 C11 -77.90(7)
C2 Ni1 P1 C11 -166.92(7)
Cr1 Ni1 P1 C11 -122.30(5)
C24 Ni1 P1 C17 -39.41(8)
C25 Ni1 P1 C17 -66.67(7)
C23 Ni1 P1 C17 -58.80(14)
C1 Ni1 P1 C17 164.02(7)
C2 Ni1 P1 C17 75.00(7)
Cr1 Ni1 P1 C17 119.62(5)
C24 Ni1 P1 C10 -162.39(9)
C25 Ni1 P1 C10 170.35(8)
C23 Ni1 P1 C10 178.21(14)
C1 Ni1 P1 C10 41.03(8)
C2 Ni1 P1 C10 -47.99(8)
Cr1 Ni1 P1 C10 -3.36(7)
C3 Cr1 C1 O1 94.3(7)
C2 Cr1 C1 O1 -176.5(6)
C7 Cr1 C1 O1 -5.5(7)
C8 Cr1 C1 O1 -40.9(7)
C6 Cr1 C1 O1 0.7(7)
C5 Cr1 C1 O1 -58.6(7)
C4 Cr1 C1 O1 -70.1(7)
Ni1 Cr1 C1 O1 -160.9(7)
C3 Cr1 C1 Ni1 -104.82(6)
C2 Cr1 C1 Ni1 -15.67(7)
C7 Cr1 C1 Ni1 155.40(5)
C8 Cr1 C1 Ni1 119.98(6)
C6 Cr1 C1 Ni1 161.55(7)
C5 Cr1 C1 Ni1 102.27(11)
C4 Cr1 C1 Ni1 90.77(6)
C24 Ni1 C1 O1 -70.60(15)
C25 Ni1 C1 O1 -16.66(15)
C23 Ni1 C1 O1 -83.65(12)
P1 Ni1 C1 O1 81.97(12)
C2 Ni1 C1 O1 -171.99(12)
Cr1 Ni1 C1 O1 175.81(15)
C24 Ni1 C1 Cr1 113.59(8)
C25 Ni1 C1 Cr1 167.53(6)
C23 Ni1 C1 Cr1 100.54(6)
P1 Ni1 C1 Cr1 -93.85(4)
C2 Ni1 C1 Cr1 12.20(6)
C3 Cr1 C2 O2 -90.3(7)
C1 Cr1 C2 O2 -178.8(7)
C7 Cr1 C2 O2 19.2(8)
C8 Cr1 C2 O2 78.4(7)
C6 Cr1 C2 O2 3.3(7)
C5 Cr1 C2 O2 30.9(7)
C4 Cr1 C2 O2 67.2(7)
Ni1 Cr1 C2 O2 165.8(7)
C3 Cr1 C2 Ni1 103.94(6)
C1 Cr1 C2 Ni1 15.41(7)
C7 Cr1 C2 Ni1 -146.64(12)
C8 Cr1 C2 Ni1 -87.45(9)
C6 Cr1 C2 Ni1 -162.47(5)
C5 Cr1 C2 Ni1 -134.95(5)
C4 Cr1 C2 Ni1 -98.58(5)
C24 Ni1 C2 O2 38.48(13)
C25 Ni1 C2 O2 20.58(17)
C23 Ni1 C2 O2 76.00(13)
C1 Ni1 C2 O2 170.79(13)
P1 Ni1 C2 O2 -88.75(12)
Cr1 Ni1 C2 O2 -177.04(16)
C24 Ni1 C2 Cr1 -144.48(6)
C25 Ni1 C2 Cr1 -162.38(8)
C23 Ni1 C2 Cr1 -106.97(6)
C1 Ni1 C2 Cr1 -12.17(6)
P1 Ni1 C2 Cr1 88.28(5)
C1 Cr1 C3 O3 15(8)
C2 Cr1 C3 O3 -94(8)
C7 Cr1 C3 O3 114(8)
C8 Cr1 C3 O3 97(8)
C6 Cr1 C3 O3 151(8)
C5 Cr1 C3 O3 178(100)
C4 Cr1 C3 O3 156(8)
Ni1 Cr1 C3 O3 -39(8)
C3 Cr1 C4 C8 -85.25(19)
C1 Cr1 C4 C8 52.84(11)
C2 Cr1 C4 C8 166.93(10)
C7 Cr1 C4 C8 -37.58(10)
C6 Cr1 C4 C8 -79.69(11)
C5 Cr1 C4 C8 -116.62(14)
Ni1 Cr1 C4 C8 109.66(9)
C3 Cr1 C4 C5 31.4(2)
C1 Cr1 C4 C5 169.45(10)
C2 Cr1 C4 C5 -76.45(11)
C7 Cr1 C4 C5 79.04(11)
C8 Cr1 C4 C5 116.62(14)
C6 Cr1 C4 C5 36.93(10)
Ni1 Cr1 C4 C5 -133.73(9)
C3 Cr1 C4 C9 152.09(16)
C1 Cr1 C4 C9 -69.81(15)
C2 Cr1 C4 C9 44.28(15)
C7 Cr1 C4 C9 -160.23(17)
C8 Cr1 C4 C9 -122.65(19)
C6 Cr1 C4 C9 157.66(17)
C5 Cr1 C4 C9 120.73(19)
Ni1 Cr1 C4 C9 -12.99(15)
C8 C4 C5 C6 -0.08(18)
C9 C4 C5 C6 176.71(15)
Cr1 C4 C5 C6 -61.86(12)
C8 C4 C5 Cr1 61.78(11)
C9 C4 C5 Cr1 -121.43(15)
C3 Cr1 C5 C6 -47.63(13)
C1 Cr1 C5 C6 100.25(14)
C2 Cr1 C5 C6 -136.15(12)
C7 Cr1 C5 C6 37.32(11)
C8 Cr1 C5 C6 80.27(12)
C4 Cr1 C5 C6 118.22(15)
Ni1 Cr1 C5 C6 177.87(9)
C3 Cr1 C5 C4 -165.85(10)
C1 Cr1 C5 C4 -17.97(17)
C2 Cr1 C5 C4 105.63(10)
C7 Cr1 C5 C4 -80.90(11)
C8 Cr1 C5 C4 -37.95(9)
C6 Cr1 C5 C4 -118.22(15)
Ni1 Cr1 C5 C4 59.65(11)
C4 C5 C6 C7 0.31(19)
Cr1 C5 C6 C7 -61.69(12)
C4 C5 C6 Cr1 62.00(11)
C3 Cr1 C6 C7 -101.78(11)
C1 Cr1 C6 C7 -10.05(15)
C2 Cr1 C6 C7 167.07(10)
C8 Cr1 C6 C7 37.98(10)
C5 Cr1 C6 C7 117.55(15)
C4 Cr1 C6 C7 80.46(11)
Ni1 Cr1 C6 C7 111.83(17)
C3 Cr1 C6 C5 140.66(12)
C1 Cr1 C6 C5 -127.61(12)
C2 Cr1 C6 C5 49.52(13)
C7 Cr1 C6 C5 -117.55(15)
C8 Cr1 C6 C5 -79.57(11)
C4 Cr1 C6 C5 -37.10(10)
Ni1 Cr1 C6 C5 -5.7(2)
C5 C6 C7 C8 -0.42(19)
Cr1 C6 C7 C8 -62.43(11)
C5 C6 C7 Cr1 62.01(12)
C3 Cr1 C7 C6 82.67(11)
C1 Cr1 C7 C6 172.94(10)
C2 Cr1 C7 C6 -24.16(19)
C8 Cr1 C7 C6 -117.05(14)
C5 Cr1 C7 C6 -37.35(10)
C4 Cr1 C7 C6 -79.76(11)
Ni1 Cr1 C7 C6 -149.81(9)
C3 Cr1 C7 C8 -160.29(11)
C1 Cr1 C7 C8 -70.01(11)
C2 Cr1 C7 C8 92.89(17)
C6 Cr1 C7 C8 117.05(14)
C5 Cr1 C7 C8 79.70(11)
C4 Cr1 C7 C8 37.28(10)
Ni1 Cr1 C7 C8 -32.76(14)
C5 C4 C8 C7 -0.18(18)
C9 C4 C8 C7 -176.90(15)
Cr1 C4 C8 C7 61.84(11)
C5 C4 C8 Cr1 -62.02(11)
C9 C4 C8 Cr1 121.27(16)
C6 C7 C8 C4 0.38(18)
Cr1 C7 C8 C4 -62.44(11)
C6 C7 C8 Cr1 62.81(12)
C3 Cr1 C8 C4 145.58(11)
C1 Cr1 C8 C4 -131.04(10)
C2 Cr1 C8 C4 -18.26(14)
C7 Cr1 C8 C4 117.64(15)
C6 Cr1 C8 C4 80.21(11)
C5 Cr1 C8 C4 37.90(9)
Ni1 Cr1 C8 C4 -81.45(9)
C3 Cr1 C8 C7 27.94(15)
C1 Cr1 C8 C7 111.32(11)
C2 Cr1 C8 C7 -135.90(11)
C6 Cr1 C8 C7 -37.43(10)
C5 Cr1 C8 C7 -79.74(11)
C4 Cr1 C8 C7 -117.64(15)
Ni1 Cr1 C8 C7 160.90(9)
C8 C4 C9 C10 -30.4(2)
C5 C4 C9 C10 153.51(15)
Cr1 C4 C9 C10 61.97(19)
C4 C9 C10 P1 -80.05(16)
C11 P1 C10 C9 170.49(12)
C17 P1 C10 C9 -80.13(13)
Ni1 P1 C10 C9 47.43(14)
C17 P1 C11 C16 17.66(16)
C10 P1 C11 C16 124.51(14)
Ni1 P1 C11 C16 -104.58(13)
C17 P1 C11 C12 -169.45(13)
C10 P1 C11 C12 -62.60(14)
Ni1 P1 C11 C12 68.31(13)
C16 C11 C12 C13 0.0(2)
P1 C11 C12 C13 -173.26(13)
C11 C12 C13 C14 -0.2(3)
C12 C13 C14 C15 -0.2(3)
C13 C14 C15 C16 0.6(3)
C14 C15 C16 C11 -0.7(3)
C12 C11 C16 C15 0.4(2)
P1 C11 C16 C15 173.21(13)
C11 P1 C17 C22 -128.83(13)
C10 P1 C17 C22 125.12(13)
Ni1 P1 C17 C22 -8.22(14)
C11 P1 C17 C18 49.99(15)
C10 P1 C17 C18 -56.06(15)
Ni1 P1 C17 C18 170.60(12)
C22 C17 C18 C19 2.4(2)
P1 C17 C18 C19 -176.44(13)
C17 C18 C19 C20 -1.0(3)
C18 C19 C20 C21 -0.6(3)
C19 C20 C21 C22 0.7(3)
C20 C21 C22 C17 0.7(3)
C18 C17 C22 C21 -2.3(2)
P1 C17 C22 C21 176.61(13)
C25 Ni1 C23 C24 35.12(10)
C1 Ni1 C23 C24 164.71(10)
P1 Ni1 C23 C24 26.71(19)
C2 Ni1 C23 C24 -109.50(10)
Cr1 Ni1 C23 C24 -151.72(9)
C24 Ni1 C23 C28 -115.20(17)
C25 Ni1 C23 C28 -80.07(13)
C1 Ni1 C23 C28 49.51(13)
P1 Ni1 C23 C28 -88.49(17)
C2 Ni1 C23 C28 135.31(13)
Cr1 Ni1 C23 C28 93.08(12)
C28 C23 C24 C25 37.5(2)
Ni1 C23 C24 C25 -61.27(13)
C28 C23 C24 Ni1 98.78(14)
C25 Ni1 C24 C23 -124.23(15)
C1 Ni1 C24 C23 -20.80(14)
P1 Ni1 C24 C23 -169.00(8)
C2 Ni1 C24 C23 73.86(11)
Cr1 Ni1 C24 C23 40.13(12)
C23 Ni1 C24 C25 124.23(15)
C1 Ni1 C24 C25 103.44(11)
P1 Ni1 C24 C25 -44.76(11)
C2 Ni1 C24 C25 -161.90(10)
Cr1 Ni1 C24 C25 164.37(8)
C23 C24 C25 C26 -31.5(2)
Ni1 C24 C25 C26 -94.92(14)
C23 C24 C25 Ni1 63.40(13)
C23 Ni1 C25 C24 -34.10(10)
C1 Ni1 C25 C24 -113.08(10)
P1 Ni1 C25 C24 142.84(9)
C2 Ni1 C25 C24 27.62(15)
Cr1 Ni1 C25 C24 -68.0(3)
C24 Ni1 C25 C26 116.51(16)
C23 Ni1 C25 C26 82.41(12)
C1 Ni1 C25 C26 3.44(15)
P1 Ni1 C25 C26 -100.64(11)
C2 Ni1 C25 C26 144.13(11)
Cr1 Ni1 C25 C26 48.5(3)
C24 C25 C26 C27 -12.2(2)
Ni1 C25 C26 C27 -84.58(15)
C25 C26 C27 C28 50.3(2)
C24 C23 C28 C27 1.7(2)
Ni1 C23 C28 C27 73.31(16)
C26 C27 C28 C23 -45.3(2)
